data_7135573
loop_
_publ_author_name
'Jiang, Yihua'
'Souare, Sokhna'
'Robeyns, Koen'
'Leng, Fucheng'
'Collard, Laurent'
'Leyssens, Tom'

_publ_section_title
;
 Solvent-triggered breakdown of solid solution behaviour enables direct
 enantioselective crystallization of <i>RS</i>-phenprocoumon.
;
_journal_issue 24
_journal_name_full 'Chemical communications (Cambridge, England)'
_journal_page_first 6613
_journal_page_last 6616
_journal_paper_doi 10.1039/d6cc00933f
_journal_volume 62
_journal_year 2026
_chemical_absolute_configuration rm
_chemical_formula_moiety 'C20 H25 N2 O2, C18 H15 O3'
_chemical_formula_sum 'C38 H40 N2 O5'
_chemical_formula_weight 604.72
_chemical_name_common 'Quinidine Phenprocoumon methanol solvate'
_space_group_crystal_system orthorhombic
_space_group_IT_number 19
_space_group_name_Hall 'P 2ac 2ab'
_space_group_name_H-M_alt 'P 21 21 21'
_atom_sites_solution_hydrogens geom
_atom_sites_solution_primary dual
_audit_creation_method SHELXL-2019/3
_audit_update_record
;
2026-02-10 deposited with the CCDC.	2026-03-06 downloaded from the CCDC.
;
_cell_angle_alpha 90
_cell_angle_beta 90
_cell_angle_gamma 90
_cell_formula_units_Z 4
_cell_length_a 9.6446(3)
_cell_length_b 14.5699(4)
_cell_length_c 23.0364(7)
_cell_measurement_reflns_used 6821
_cell_measurement_temperature 150(2)
_cell_measurement_theta_max 25.1210
_cell_measurement_theta_min 2.5090
_cell_volume 3237.09(17)
_computing_cell_refinement
;
CrysAlisPro, Agilent Technologies,
Version 1.171.37.35 (release 13-08-2014 CrysAlis171 .NET)
(compiled Aug 13 2014,18:06:01)
;
_computing_data_collection MAR
_computing_data_reduction
;
CrysAlisPro, Agilent Technologies,
Version 1.171.37.35 (release 13-08-2014 CrysAlis171 .NET)
(compiled Aug 13 2014,18:06:01)
;
_computing_molecular_graphics 'MERCURY (Macrae et al., 2008)'
_computing_publication_material
;
'MERCURY (Macrae et al., 2008), Platon (Spek, 2009)'
;
_computing_structure_refinement 'SHELXL-2019/3 (Sheldrick, 2019)'
_computing_structure_solution 'SHELXT (Sheldrick, 2015)'
_diffrn_ambient_temperature 150(2)
_diffrn_measured_fraction_theta_full 0.996
_diffrn_measured_fraction_theta_max 0.996
_diffrn_measurement_device_type 'MAR345 image plate'
_diffrn_measurement_method
;
'145 images, \D\F 1.2\% '
;
_diffrn_radiation_type MoK\a
_diffrn_radiation_wavelength 0.71073
_diffrn_reflns_av_R_equivalents 0.0423
_diffrn_reflns_av_unetI/netI 0.0345
_diffrn_reflns_Laue_measured_fraction_full 0.996
_diffrn_reflns_Laue_measured_fraction_max 0.996
_diffrn_reflns_limit_h_max 11
_diffrn_reflns_limit_h_min -11
_diffrn_reflns_limit_k_max 17
_diffrn_reflns_limit_k_min -17
_diffrn_reflns_limit_l_max 27
_diffrn_reflns_limit_l_min -25
_diffrn_reflns_number 20261
_diffrn_reflns_point_group_measured_fraction_full 0.995
_diffrn_reflns_point_group_measured_fraction_max 0.995
_diffrn_reflns_theta_full 25.242
_diffrn_reflns_theta_max 25.249
_diffrn_reflns_theta_min 2.533
_diffrn_source 'Incoatec microfocus source'
_exptl_absorpt_coefficient_mu 0.082
_exptl_absorpt_correction_T_max 1.00000
_exptl_absorpt_correction_T_min 0.89882
_exptl_absorpt_correction_type multi-scan
_exptl_absorpt_process_details
;
CrysAlisPro, Agilent Technologies,
Version 1.171.37.35 (release 13-08-2014 CrysAlis171 .NET)
(compiled Aug 13 2014,18:06:01)
Empirical absorption correction using spherical harmonics,
 implemented in SCALE3 ABSPACK scaling algorithm.
;
_exptl_crystal_colour colourless
_exptl_crystal_density_diffrn 1.241
_exptl_crystal_description rod
_exptl_crystal_F_000 1288
_exptl_crystal_recrystallization_method 'Re-crystallisation from solvent: methanol'
_exptl_crystal_size_max 0.40
_exptl_crystal_size_mid 0.06
_exptl_crystal_size_min 0.05
_refine_diff_density_max 0.552
_refine_diff_density_min -0.232
_refine_diff_density_rms 0.047
_refine_ls_abs_structure_details
;
 Flack x determined using 1632 quotients [(I+)-(I-)]/[(I+)+(I-)]
 (Parsons, Flack and Wagner, Acta Cryst. B69 (2013) 249-259).
;
_refine_ls_abs_structure_Flack -0.3(6)
_refine_ls_extinction_method none
_refine_ls_goodness_of_fit_ref 1.068
_refine_ls_hydrogen_treatment constr
_refine_ls_matrix_type full
_refine_ls_number_parameters 593
_refine_ls_number_reflns 5828
_refine_ls_number_restraints 461
_refine_ls_restrained_S_all 1.118
_refine_ls_R_factor_all 0.0822
_refine_ls_R_factor_gt 0.0645
_refine_ls_shift/su_max 0.000
_refine_ls_shift/su_mean 0.000
_refine_ls_structure_factor_coef Fsqd
_refine_ls_weighting_details 'w=1/[\s^2^(Fo^2^)+(0.0926P)^2^+1.3334P] where P=(Fo^2^+2Fc^2^)/3'
_refine_ls_weighting_scheme calc
_refine_ls_wR_factor_gt 0.1697
_refine_ls_wR_factor_ref 0.1813
_reflns_Friedel_coverage 0.768
_reflns_Friedel_fraction_full 0.994
_reflns_Friedel_fraction_max 0.993
_reflns_number_gt 4651
_reflns_number_total 5828
_reflns_threshold_expression 'I > 2\s(I)'
_cod_data_source_file d6cc00933f2.cif
_cod_data_source_block yj_Qd_PPC_meoh_150k
_cod_depositor_comments 'Adding full bibliography for 7135572--7135577.cif.'
_cod_original_cell_volume 3237.11(18)
_cod_database_code 7135573
_shelx_shelxl_version_number 2019/3
_shelx_space_group_comment
;
The symmetry employed for this shelxl refinement is uniquely defined
by the following loop, which should always be used as a source of
symmetry information in preference to the above space-group names.
They are only intended as comments.
;

loop_
_space_group_symop_operation_xyz
'x, y, z'
'-x+1/2, -y, z+1/2'
'-x, y+1/2, -z+1/2'
'x+1/2, -y+1/2, -z'

loop_
_atom_site_label
_atom_site_type_symbol
_atom_site_fract_x
_atom_site_fract_y
_atom_site_fract_z
_atom_site_U_iso_or_equiv
_atom_site_adp_type
_atom_site_occupancy
_atom_site_site_symmetry_order
_atom_site_calc_flag
_atom_site_refinement_flags_posn
_atom_site_refinement_flags_adp
_atom_site_refinement_flags_occupancy
_atom_site_disorder_assembly
_atom_site_disorder_group
C1 C -0.0084(5) 0.9158(3) 0.5986(2) 0.0494(11) Uani 1 1 d . . . . .
H1 H -0.074576 0.959286 0.585385 0.059 Uiso 1 1 calc R U . . .
C2 C 0.0735(5) 0.9365(3) 0.6449(2) 0.0531(12) Uani 1 1 d . . . . .
H2 H 0.064689 0.994169 0.663756 0.064 Uiso 1 1 calc R U . . .
C3 C 0.1711(5) 0.8723(3) 0.6646(2) 0.0507(12) Uani 1 1 d D . . . .
C4 C 0.1826(5) 0.7867(3) 0.63943(19) 0.0441(10) Uani 1 1 d . . . . .
H4 H 0.246302 0.743047 0.654455 0.053 Uiso 1 1 calc R U . . .
C5 C 0.0989(5) 0.7646(3) 0.59114(18) 0.0398(10) Uani 1 1 d . . . . .
C6 C 0.0037(5) 0.8302(3) 0.57003(18) 0.0426(10) Uani 1 1 d . . . . .
N7 N -0.0792(4) 0.8152(2) 0.52264(16) 0.0465(9) Uani 1 1 d . . . . .
C8 C -0.0661(6) 0.7348(3) 0.4963(2) 0.0517(12) Uani 1 1 d . . . . .
H8 H -0.124078 0.722796 0.463831 0.062 Uiso 1 1 calc R U . . .
C9 C 0.0274(6) 0.6667(3) 0.51308(19) 0.0479(11) Uani 1 1 d . . . . .
H9 H 0.034420 0.611479 0.491369 0.058 Uiso 1 1 calc R U . . .
C10 C 0.1085(5) 0.6799(3) 0.56076(17) 0.0395(10) Uani 1 1 d . . . . .
C11 C 0.2092(5) 0.6048(3) 0.58014(17) 0.0402(10) Uani 1 1 d . . . . .
H11 H 0.290789 0.634220 0.599416 0.048 Uiso 1 1 calc R U . . .
O12 O 0.2565(4) 0.55189(19) 0.53261(12) 0.0471(8) Uani 1 1 d . . . . .
H12 H 0.302232 0.585409 0.509952 0.071 Uiso 1 1 calc R U . . .
C13 C 0.1350(5) 0.5431(3) 0.62435(18) 0.0435(10) Uani 1 1 d . . . . .
H13 H 0.074039 0.583299 0.648567 0.052 Uiso 1 1 calc R U . . .
N14 N 0.2362(4) 0.4967(3) 0.66461(16) 0.0490(9) Uani 1 1 d . . . . .
H14 H 0.307100 0.542626 0.677174 0.059 Uiso 1 1 calc R U . . .
C15 C 0.1577(6) 0.4641(4) 0.7174(2) 0.0658(15) Uani 1 1 d . . . . .
H15A H 0.120380 0.517351 0.738976 0.079 Uiso 1 1 calc R U . . .
H15B H 0.220563 0.429671 0.743427 0.079 Uiso 1 1 calc R U . . .
C16 C 0.0382(6) 0.4018(4) 0.6976(2) 0.0712(16) Uani 1 1 d . . . . .
H16A H 0.038177 0.344247 0.720447 0.085 Uiso 1 1 calc R U . . .
H16B H -0.051694 0.433118 0.703587 0.085 Uiso 1 1 calc R U . . .
C17 C 0.0586(6) 0.3801(4) 0.6329(2) 0.0611(14) Uani 1 1 d . . . . .
H17 H -0.011906 0.334106 0.620040 0.073 Uiso 1 1 calc R U . . .
C18 C 0.0430(5) 0.4687(3) 0.5974(2) 0.0513(12) Uani 1 1 d . . . . .
H18A H 0.071155 0.457616 0.556665 0.062 Uiso 1 1 calc R U . . .
H18B H -0.055008 0.488911 0.597575 0.062 Uiso 1 1 calc R U . . .
C19 C 0.3087(6) 0.4179(3) 0.6360(2) 0.0611(13) Uani 1 1 d . . . . .
H19A H 0.384131 0.395348 0.661434 0.073 Uiso 1 1 calc R U . . .
H19B H 0.350141 0.438315 0.598913 0.073 Uiso 1 1 calc R U . . .
C20 C 0.2049(7) 0.3409(4) 0.6247(3) 0.0714(16) Uani 1 1 d . . . . .
H20 H 0.219260 0.293218 0.655413 0.086 Uiso 1 1 calc R U . . .
C21 C 0.2233(10) 0.2952(5) 0.5675(4) 0.104(3) Uani 1 1 d . . . . .
H21 H 0.165071 0.243575 0.561252 0.125 Uiso 1 1 calc R U . . .
C22 C 0.3081(14) 0.3150(7) 0.5236(4) 0.138(4) Uani 1 1 d . . . . .
H22A H 0.369741 0.365647 0.526461 0.166 Uiso 1 1 calc R U . . .
H22B H 0.306995 0.278389 0.489500 0.166 Uiso 1 1 calc R U . . .
O23 O 0.248(2) 0.9096(12) 0.7091(9) 0.053(3) Uani 0.57(4) 1 d D U P A 3
C24 C 0.3797(14) 0.8581(11) 0.7157(8) 0.060(5) Uani 0.57(4) 1 d D U P A 3
H24A H 0.434162 0.884872 0.747377 0.089 Uiso 0.57(4) 1 calc R U P A 3
H24B H 0.359169 0.793724 0.724641 0.089 Uiso 0.57(4) 1 calc R U P A 3
H24C H 0.432797 0.861509 0.679499 0.089 Uiso 0.57(4) 1 calc R U P A 3
O23B O 0.258(4) 0.890(2) 0.7108(16) 0.076(8) Uani 0.43(4) 1 d D U P A 4
C24B C 0.335(4) 0.818(2) 0.7431(15) 0.101(9) Uani 0.43(4) 1 d D U P A 4
H24D H 0.390094 0.846675 0.774035 0.151 Uiso 0.43(4) 1 calc R U P A 4
H24E H 0.269663 0.774371 0.760161 0.151 Uiso 0.43(4) 1 calc R U P A 4
H24F H 0.397401 0.785564 0.716391 0.151 Uiso 0.43(4) 1 calc R U P A 4
O31 O 0.7228(13) 0.6106(7) 0.8188(5) 0.078(3) Uani 0.638(9) 1 d D U P B 1
C32 C 0.7576(13) 0.6186(7) 0.7647(7) 0.075(3) Uani 0.638(9) 1 d D U P B 1
C33 C 0.6542(11) 0.6251(8) 0.7186(3) 0.056(3) Uani 0.638(9) 1 d D U P B 1
C34 C 0.5153(10) 0.621(2) 0.7318(4) 0.053(3) Uani 0.638(9) 1 d D U P B 1
C35 C 0.4761(13) 0.6151(10) 0.7937(4) 0.062(3) Uani 0.638(9) 1 d D U P B 1
C36 C 0.5836(19) 0.6068(9) 0.8350(4) 0.063(3) Uani 0.638(9) 1 d D U P B 1
C37 C 0.555(2) 0.5943(10) 0.8942(4) 0.097(4) Uani 0.638(9) 1 d D U P B 1
H37 H 0.628729 0.590235 0.921656 0.116 Uiso 0.638(9) 1 calc R U P B 1
C38 C 0.422(2) 0.5882(14) 0.9115(6) 0.110(5) Uani 0.638(9) 1 d D U P B 1
H38 H 0.401866 0.574590 0.950916 0.132 Uiso 0.638(9) 1 calc R U P B 1
C39 C 0.3126(16) 0.6014(8) 0.8730(5) 0.094(3) Uani 0.638(9) 1 d D U P B 1
H39 H 0.219424 0.600836 0.886389 0.113 Uiso 0.638(9) 1 calc R U P B 1
C40 C 0.3428(13) 0.6158(7) 0.8135(5) 0.077(3) Uani 0.638(9) 1 d D U P B 1
H40 H 0.268967 0.626027 0.786954 0.092 Uiso 0.638(9) 1 calc R U P B 1
O41 O 0.8855(9) 0.6200(6) 0.7561(5) 0.095(3) Uani 0.638(9) 1 d D U P B 1
O42 O 0.4213(8) 0.6238(7) 0.6930(3) 0.0523(19) Uani 0.638(9) 1 d D U P B 1
C43 C 0.7060(10) 0.6346(6) 0.6561(4) 0.061(2) Uani 0.638(9) 1 d D U P B 1
H43 H 0.809323 0.638007 0.658968 0.073 Uiso 0.638(9) 1 calc R U P B 1
C44 C 0.6616(13) 0.7239(7) 0.6286(5) 0.074(3) Uani 0.638(9) 1 d D U P B 1
H44A H 0.559343 0.725774 0.625318 0.088 Uiso 0.638(9) 1 calc R U P B 1
H44B H 0.701372 0.728861 0.589124 0.088 Uiso 0.638(9) 1 calc R U P B 1
C45 C 0.7141(14) 0.8076(7) 0.6676(6) 0.072(4) Uani 0.638(9) 1 d D U P B 1
H45A H 0.813452 0.800548 0.675413 0.109 Uiso 0.638(9) 1 calc R U P B 1
H45B H 0.663060 0.808191 0.704363 0.109 Uiso 0.638(9) 1 calc R U P B 1
H45C H 0.698142 0.865415 0.646914 0.109 Uiso 0.638(9) 1 calc R U P B 1
C46 C 0.6750(8) 0.5452(4) 0.6209(3) 0.060(3) Uani 0.638(9) 1 d DG U P B 1
C47 C 0.6425(9) 0.5465(5) 0.5621(3) 0.080(3) Uani 0.638(9) 1 d DG U P B 1
H47 H 0.631396 0.603474 0.542526 0.096 Uiso 0.638(9) 1 calc R U P B 1
C48 C 0.6265(10) 0.4646(6) 0.5319(3) 0.091(3) Uani 0.638(9) 1 d DG U P B 1
H48 H 0.604309 0.465559 0.491724 0.109 Uiso 0.638(9) 1 calc R U P B 1
C49 C 0.6428(9) 0.3813(5) 0.5605(3) 0.081(3) Uani 0.638(9) 1 d DG U P B 1
H49 H 0.631780 0.325331 0.539888 0.098 Uiso 0.638(9) 1 calc R U P B 1
C50 C 0.6752(9) 0.3799(4) 0.6193(3) 0.066(3) Uani 0.638(9) 1 d DG U P B 1
H50 H 0.686339 0.323016 0.638853 0.079 Uiso 0.638(9) 1 calc R U P B 1
C51 C 0.6913(9) 0.4619(5) 0.6495(2) 0.051(3) Uani 0.638(9) 1 d DG U P B 1
H51 H 0.713428 0.460930 0.689656 0.061 Uiso 0.638(9) 1 calc R U P B 1
O31B O 0.7762(15) 0.6180(12) 0.8001(6) 0.066(4) Uani 0.362(9) 1 d D U P B 2
C32B C 0.7684(14) 0.6301(10) 0.7440(8) 0.052(4) Uani 0.362(9) 1 d D U P B 2
C33B C 0.6358(15) 0.6291(15) 0.7138(5) 0.065(6) Uani 0.362(9) 1 d D U P B 2
C34B C 0.5089(15) 0.619(4) 0.7397(7) 0.060(7) Uani 0.362(9) 1 d D U P B 2
C35B C 0.5197(16) 0.6012(18) 0.8024(6) 0.056(5) Uani 0.362(9) 1 d D U P B 2
C36B C 0.649(2) 0.6063(18) 0.8302(6) 0.045(4) Uani 0.362(9) 1 d D U P B 2
C37B C 0.657(2) 0.5893(12) 0.8899(5) 0.061(4) Uani 0.362(9) 1 d D U P B 2
H37B H 0.744842 0.589061 0.908571 0.073 Uiso 0.362(9) 1 calc R U P B 2
C38B C 0.541(2) 0.5730(16) 0.9213(7) 0.086(6) Uani 0.362(9) 1 d D U P B 2
H38B H 0.548454 0.564129 0.961993 0.103 Uiso 0.362(9) 1 calc R U P B 2
C39B C 0.411(3) 0.569(2) 0.8949(9) 0.098(7) Uani 0.362(9) 1 d D U P B 2
H39B H 0.329323 0.557305 0.916975 0.118 Uiso 0.362(9) 1 calc R U P B 2
C40B C 0.4043(18) 0.5835(15) 0.8345(8) 0.082(5) Uani 0.362(9) 1 d D U P B 2
H40B H 0.316860 0.580638 0.815579 0.098 Uiso 0.362(9) 1 calc R U P B 2
O41B O 0.8849(14) 0.6320(11) 0.7207(7) 0.087(4) Uani 0.362(9) 1 d D U P B 2
O42B O 0.3904(15) 0.6187(17) 0.7147(7) 0.080(5) Uani 0.362(9) 1 d D U P B 2
C43B C 0.6382(18) 0.6514(9) 0.6496(5) 0.073(5) Uani 0.362(9) 1 d D U P B 2
H43B H 0.540725 0.669139 0.639972 0.088 Uiso 0.362(9) 1 calc R U P B 2
C44B C 0.724(3) 0.7336(13) 0.6338(12) 0.111(8) Uani 0.362(9) 1 d D U P B 2
H44C H 0.730351 0.738055 0.591049 0.133 Uiso 0.362(9) 1 calc R U P B 2
H44D H 0.818492 0.725889 0.649435 0.133 Uiso 0.362(9) 1 calc R U P B 2
C45B C 0.659(4) 0.8254(14) 0.6585(19) 0.132(12) Uani 0.362(9) 1 d D U P B 2
H45D H 0.733894 0.867549 0.669528 0.198 Uiso 0.362(9) 1 calc R U P B 2
H45E H 0.602365 0.811509 0.692711 0.198 Uiso 0.362(9) 1 calc R U P B 2
H45F H 0.601164 0.854192 0.628703 0.198 Uiso 0.362(9) 1 calc R U P B 2
C46B C 0.6672(14) 0.5672(8) 0.6124(5) 0.067(5) Uani 0.362(9) 1 d DG U P B 2
C47B C 0.6844(16) 0.5803(8) 0.5531(5) 0.079(6) Uani 0.362(9) 1 d DG U P B 2
H47B H 0.683713 0.640657 0.537401 0.095 Uiso 0.362(9) 1 calc R U P B 2
C48B C 0.7025(17) 0.5052(9) 0.5166(4) 0.080(5) Uani 0.362(9) 1 d DG U P B 2
H48B H 0.714209 0.514210 0.476089 0.096 Uiso 0.362(9) 1 calc R U P B 2
C49B C 0.7034(16) 0.4170(8) 0.5395(5) 0.073(5) Uani 0.362(9) 1 d DG U P B 2
H49B H 0.715811 0.365637 0.514656 0.088 Uiso 0.362(9) 1 calc R U P B 2
C50B C 0.6863(18) 0.4038(7) 0.5989(5) 0.068(5) Uani 0.362(9) 1 d DG U P B 2
H50B H 0.686920 0.343508 0.614535 0.081 Uiso 0.362(9) 1 calc R U P B 2
C51B C 0.6682(17) 0.4789(9) 0.6353(4) 0.056(5) Uani 0.362(9) 1 d DG U P B 2
H51B H 0.656423 0.469954 0.675848 0.068 Uiso 0.362(9) 1 calc R U P B 2

loop_
_atom_site_aniso_label
_atom_site_aniso_U_11
_atom_site_aniso_U_22
_atom_site_aniso_U_33
_atom_site_aniso_U_23
_atom_site_aniso_U_13
_atom_site_aniso_U_12
C1 0.059(3) 0.037(2) 0.053(3) -0.0034(19) -0.003(2) 0.005(2)
C2 0.060(3) 0.043(2) 0.056(3) -0.016(2) 0.005(2) 0.008(2)
C3 0.051(3) 0.052(3) 0.049(3) -0.019(2) -0.001(2) 0.010(2)
C4 0.049(3) 0.043(2) 0.040(2) -0.0090(18) -0.001(2) 0.008(2)
C5 0.050(2) 0.035(2) 0.034(2) -0.0027(17) 0.004(2) -0.0022(19)
C6 0.051(3) 0.035(2) 0.042(2) 0.0000(17) 0.002(2) -0.001(2)
N7 0.062(2) 0.0346(18) 0.043(2) 0.0016(15) -0.0061(19) 0.0016(17)
C8 0.071(3) 0.041(2) 0.042(2) 0.0058(19) -0.013(2) -0.005(2)
C9 0.072(3) 0.032(2) 0.040(2) -0.0022(17) -0.003(2) 0.003(2)
C10 0.052(3) 0.031(2) 0.036(2) -0.0009(16) 0.003(2) 0.0036(19)
C11 0.052(3) 0.031(2) 0.037(2) -0.0042(16) 0.0023(19) 0.0051(18)
O12 0.066(2) 0.0338(14) 0.0417(15) -0.0059(12) 0.0150(15) 0.0006(15)
C13 0.052(3) 0.039(2) 0.039(2) 0.0011(18) 0.001(2) 0.011(2)
N14 0.056(2) 0.047(2) 0.0433(19) 0.0069(16) -0.0038(18) 0.0011(19)
C15 0.080(4) 0.071(4) 0.046(3) 0.018(2) 0.001(3) -0.003(3)
C16 0.073(4) 0.076(4) 0.065(3) 0.031(3) -0.001(3) -0.011(3)
C17 0.062(3) 0.050(3) 0.071(3) 0.017(3) -0.006(3) -0.009(2)
C18 0.055(3) 0.044(2) 0.055(3) 0.011(2) -0.005(2) 0.000(2)
C19 0.060(3) 0.049(3) 0.074(3) 0.007(2) -0.005(3) 0.013(2)
C20 0.079(4) 0.041(3) 0.094(4) 0.008(3) -0.007(3) 0.009(3)
C21 0.131(7) 0.060(4) 0.122(6) -0.029(4) 0.014(6) 0.000(4)
C22 0.204(12) 0.093(6) 0.119(7) -0.018(6) 0.032(8) -0.017(7)
O23 0.050(7) 0.044(6) 0.063(6) -0.029(5) -0.021(5) 0.022(5)
C24 0.052(7) 0.059(8) 0.068(8) -0.034(6) -0.034(6) 0.027(5)
O23B 0.081(13) 0.056(12) 0.091(13) -0.054(10) -0.025(8) 0.035(8)
C24B 0.114(15) 0.100(15) 0.089(14) -0.031(12) -0.023(13) 0.044(12)
O31 0.115(7) 0.060(5) 0.058(5) -0.017(5) -0.034(5) 0.020(7)
C32 0.104(7) 0.041(5) 0.078(7) 0.023(6) -0.018(6) -0.002(5)
C33 0.090(6) 0.033(6) 0.047(4) -0.003(4) -0.012(4) -0.001(5)
C34 0.092(6) 0.031(7) 0.037(4) 0.000(5) -0.003(4) -0.006(6)
C35 0.102(6) 0.041(6) 0.044(4) 0.004(4) -0.002(4) -0.010(7)
C36 0.106(7) 0.042(5) 0.040(4) 0.002(4) -0.013(5) -0.004(7)
C37 0.154(9) 0.085(7) 0.052(5) 0.007(6) -0.020(6) -0.006(8)
C38 0.164(10) 0.107(10) 0.060(6) -0.011(7) 0.013(6) -0.013(9)
C39 0.130(8) 0.073(6) 0.078(6) -0.005(5) 0.027(6) -0.026(6)
C40 0.112(7) 0.052(5) 0.066(5) -0.010(4) 0.010(5) -0.017(5)
O41 0.097(5) 0.069(5) 0.118(7) 0.024(5) -0.034(5) 0.002(4)
O42 0.071(4) 0.047(3) 0.039(4) -0.003(3) 0.003(3) -0.008(3)
C43 0.061(6) 0.055(4) 0.066(5) 0.006(4) 0.002(4) 0.016(4)
C44 0.080(7) 0.078(6) 0.063(6) 0.031(4) 0.008(5) -0.007(5)
C45 0.076(8) 0.038(4) 0.103(8) 0.009(5) 0.034(7) 0.003(4)
C46 0.068(6) 0.065(5) 0.046(4) 0.005(4) -0.003(4) 0.042(5)
C47 0.101(8) 0.084(6) 0.056(5) 0.009(4) 0.003(5) 0.047(6)
C48 0.103(8) 0.117(7) 0.054(5) -0.009(5) -0.001(6) 0.027(7)
C49 0.085(7) 0.088(6) 0.071(6) -0.030(5) 0.012(5) 0.019(6)
C50 0.068(6) 0.062(5) 0.069(5) -0.008(4) 0.004(5) 0.014(5)
C51 0.045(5) 0.055(4) 0.053(5) 0.000(4) -0.012(4) 0.020(4)
O31B 0.080(7) 0.073(8) 0.043(6) 0.002(7) 0.006(5) 0.001(7)
C32B 0.083(8) 0.031(8) 0.043(7) 0.005(6) 0.014(6) 0.004(7)
C33B 0.090(8) 0.047(12) 0.058(8) 0.004(8) -0.012(7) 0.010(10)
C34B 0.085(9) 0.042(13) 0.052(9) -0.008(10) -0.014(7) -0.006(11)
C35B 0.069(8) 0.041(10) 0.056(8) -0.013(8) -0.014(6) 0.006(8)
C36B 0.058(8) 0.040(8) 0.037(6) 0.004(6) -0.006(6) 0.005(10)
C37B 0.072(8) 0.072(9) 0.040(6) -0.004(6) 0.004(6) -0.010(8)
C38B 0.100(10) 0.092(11) 0.067(9) 0.003(9) 0.022(7) -0.034(9)
C39B 0.095(9) 0.097(14) 0.102(10) 0.001(12) 0.020(9) -0.025(10)
C40B 0.063(8) 0.090(11) 0.093(8) -0.023(9) -0.004(7) 0.005(8)
O41B 0.091(8) 0.092(9) 0.078(9) 0.029(8) 0.024(7) 0.007(7)
O42B 0.090(9) 0.096(11) 0.055(9) -0.023(9) -0.008(8) 0.000(9)
C43B 0.086(10) 0.077(8) 0.056(7) 0.007(6) 0.015(7) 0.041(8)
C44B 0.126(15) 0.120(11) 0.086(12) 0.003(9) 0.017(11) -0.041(10)
C45B 0.13(2) 0.096(12) 0.17(2) 0.057(15) 0.026(19) -0.005(14)
C46B 0.073(11) 0.072(7) 0.057(8) 0.000(6) -0.007(8) 0.040(8)
C47B 0.105(12) 0.075(9) 0.057(7) -0.003(6) -0.010(8) 0.020(9)
C48B 0.098(11) 0.087(9) 0.054(7) -0.014(6) -0.011(8) 0.019(9)
C49B 0.086(11) 0.080(8) 0.055(7) -0.028(7) 0.001(8) 0.006(8)
C50B 0.077(10) 0.069(8) 0.058(8) -0.013(7) -0.002(8) 0.021(8)
C51B 0.060(9) 0.073(8) 0.036(6) -0.009(6) -0.025(7) 0.025(8)

loop_
_atom_type_symbol
_atom_type_description
_atom_type_scat_dispersion_real
_atom_type_scat_dispersion_imag
_atom_type_scat_source
C C 0.0033 0.0016 'International Tables Vol C Tables 4.2.6.8 and 6.1.1.4'
H H 0.0000 0.0000 'International Tables Vol C Tables 4.2.6.8 and 6.1.1.4'
N N 0.0061 0.0033 'International Tables Vol C Tables 4.2.6.8 and 6.1.1.4'
O O 0.0106 0.0060 'International Tables Vol C Tables 4.2.6.8 and 6.1.1.4'

loop_
_geom_angle_atom_site_label_1
_geom_angle_atom_site_label_2
_geom_angle_atom_site_label_3
_geom_angle
_geom_angle_site_symmetry_1
_geom_angle_site_symmetry_3
_geom_angle_publ_flag
C2 C1 C6 120.8(4) . . ?
C2 C1 H1 119.6 . . ?
C6 C1 H1 119.6 . . ?
C1 C2 C3 119.7(4) . . ?
C1 C2 H2 120.1 . . ?
C3 C2 H2 120.1 . . ?
O23 C3 C4 128.7(7) . . ?
O23B C3 C4 116.5(13) . . ?
O23 C3 C2 109.9(7) . . ?
O23B C3 C2 122.2(13) . . ?
C4 C3 C2 121.3(4) . . ?
C3 C4 C5 119.5(4) . . ?
C3 C4 H4 120.3 . . ?
C5 C4 H4 120.3 . . ?
C4 C5 C6 119.3(4) . . ?
C4 C5 C10 123.3(4) . . ?
C6 C5 C10 117.4(4) . . ?
N7 C6 C5 123.1(4) . . ?
N7 C6 C1 117.6(4) . . ?
C5 C6 C1 119.3(4) . . ?
C8 N7 C6 116.7(4) . . ?
N7 C8 C9 124.3(4) . . ?
N7 C8 H8 117.9 . . ?
C9 C8 H8 117.9 . . ?
C10 C9 C8 119.6(4) . . ?
C10 C9 H9 120.2 . . ?
C8 C9 H9 120.2 . . ?
C9 C10 C5 118.8(4) . . ?
C9 C10 C11 120.0(4) . . ?
C5 C10 C11 121.2(4) . . ?
O12 C11 C10 111.6(3) . . ?
O12 C11 C13 110.1(3) . . ?
C10 C11 C13 108.4(4) . . ?
O12 C11 H11 108.9 . . ?
C10 C11 H11 108.9 . . ?
C13 C11 H11 108.9 . . ?
C11 O12 H12 109.5 . . ?
N14 C13 C18 107.9(4) . . ?
N14 C13 C11 111.7(4) . . ?
C18 C13 C11 114.5(4) . . ?
N14 C13 H13 107.5 . . ?
C18 C13 H13 107.5 . . ?
C11 C13 H13 107.5 . . ?
C19 N14 C13 112.1(4) . . ?
C19 N14 C15 110.3(4) . . ?
C13 N14 C15 108.2(4) . . ?
C19 N14 H14 108.7 . . ?
C13 N14 H14 108.7 . . ?
C15 N14 H14 108.7 . . ?
N14 C15 C16 108.9(4) . . ?
N14 C15 H15A 109.9 . . ?
C16 C15 H15A 109.9 . . ?
N14 C15 H15B 109.9 . . ?
C16 C15 H15B 109.9 . . ?
H15A C15 H15B 108.3 . . ?
C17 C16 C15 108.3(4) . . ?
C17 C16 H16A 110.0 . . ?
C15 C16 H16A 110.0 . . ?
C17 C16 H16B 110.0 . . ?
C15 C16 H16B 110.0 . . ?
H16A C16 H16B 108.4 . . ?
C20 C17 C16 108.3(5) . . ?
C20 C17 C18 109.8(5) . . ?
C16 C17 C18 109.4(5) . . ?
C20 C17 H17 109.8 . . ?
C16 C17 H17 109.8 . . ?
C18 C17 H17 109.8 . . ?
C13 C18 C17 108.8(4) . . ?
C13 C18 H18A 109.9 . . ?
C17 C18 H18A 109.9 . . ?
C13 C18 H18B 109.9 . . ?
C17 C18 H18B 109.9 . . ?
H18A C18 H18B 108.3 . . ?
N14 C19 C20 109.4(4) . . ?
N14 C19 H19A 109.8 . . ?
C20 C19 H19A 109.8 . . ?
N14 C19 H19B 109.8 . . ?
C20 C19 H19B 109.8 . . ?
H19A C19 H19B 108.2 . . ?
C21 C20 C19 113.7(6) . . ?
C21 C20 C17 112.7(6) . . ?
C19 C20 C17 107.9(4) . . ?
C21 C20 H20 107.4 . . ?
C19 C20 H20 107.4 . . ?
C17 C20 H20 107.4 . . ?
C22 C21 C20 130.5(8) . . ?
C22 C21 H21 114.7 . . ?
C20 C21 H21 114.7 . . ?
C21 C22 H22A 120.0 . . ?
C21 C22 H22B 120.0 . . ?
H22A C22 H22B 120.0 . . ?
C3 O23 C24 109.8(12) . . ?
O23 C24 H24A 109.5 . . ?
O23 C24 H24B 109.5 . . ?
H24A C24 H24B 109.5 . . ?
O23 C24 H24C 109.5 . . ?
H24A C24 H24C 109.5 . . ?
H24B C24 H24C 109.5 . . ?
C3 O23B C24B 124(2) . . ?
O23B C24B H24D 109.5 . . ?
O23B C24B H24E 109.5 . . ?
H24D C24B H24E 109.5 . . ?
O23B C24B H24F 109.5 . . ?
H24D C24B H24F 109.5 . . ?
H24E C24B H24F 109.5 . . ?
C32 O31 C36 120.6(9) . . ?
O41 C32 O31 114.1(13) . . ?
O41 C32 C33 124.0(13) . . ?
O31 C32 C33 121.9(10) . . ?
C34 C33 C32 120.2(8) . . ?
C34 C33 C43 122.0(8) . . ?
C32 C33 C43 117.8(9) . . ?
O42 C34 C33 122.5(8) . . ?
O42 C34 C35 119.8(9) . . ?
C33 C34 C35 117.7(8) . . ?
C40 C35 C36 117.8(10) . . ?
C40 C35 C34 124.3(10) . . ?
C36 C35 C34 117.9(10) . . ?
O31 C36 C37 116.8(14) . . ?
O31 C36 C35 121.6(8) . . ?
C37 C36 C35 121.6(15) . . ?
C38 C37 C36 118.6(15) . . ?
C38 C37 H37 120.7 . . ?
C36 C37 H37 120.7 . . ?
C37 C38 C39 121.8(12) . . ?
C37 C38 H38 119.1 . . ?
C39 C38 H38 119.1 . . ?
C38 C39 C40 118.8(14) . . ?
C38 C39 H39 120.6 . . ?
C40 C39 H39 120.6 . . ?
C35 C40 C39 121.1(13) . . ?
C35 C40 H40 119.5 . . ?
C39 C40 H40 119.5 . . ?
C44 C43 C33 112.3(8) . . ?
C44 C43 C46 116.5(7) . . ?
C33 C43 C46 110.5(7) . . ?
C44 C43 H43 105.5 . . ?
C33 C43 H43 105.5 . . ?
C46 C43 H43 105.5 . . ?
C43 C44 C45 109.5(8) . . ?
C43 C44 H44A 109.8 . . ?
C45 C44 H44A 109.8 . . ?
C43 C44 H44B 109.8 . . ?
C45 C44 H44B 109.8 . . ?
H44A C44 H44B 108.2 . . ?
C44 C45 H45A 109.5 . . ?
C44 C45 H45B 109.5 . . ?
H45A C45 H45B 109.5 . . ?
C44 C45 H45C 109.5 . . ?
H45A C45 H45C 109.5 . . ?
H45B C45 H45C 109.5 . . ?
C47 C46 C51 120.0 . . ?
C47 C46 C43 122.5(5) . . ?
C51 C46 C43 117.4(5) . . ?
C46 C47 C48 120.0 . . ?
C46 C47 H47 120.0 . . ?
C48 C47 H47 120.0 . . ?
C49 C48 C47 120.0 . . ?
C49 C48 H48 120.0 . . ?
C47 C48 H48 120.0 . . ?
C50 C49 C48 120.0 . . ?
C50 C49 H49 120.0 . . ?
C48 C49 H49 120.0 . . ?
C49 C50 C51 120.0 . . ?
C49 C50 H50 120.0 . . ?
C51 C50 H50 120.0 . . ?
C50 C51 C46 120.0 . . ?
C50 C51 H51 120.0 . . ?
C46 C51 H51 120.0 . . ?
C32B O31B C36B 116.8(12) . . ?
O41B C32B O31B 112.2(14) . . ?
O41B C32B C33B 126.0(15) . . ?
O31B C32B C33B 121.4(12) . . ?
C34B C33B C32B 125.4(11) . . ?
C34B C33B C43B 117.5(12) . . ?
C32B C33B C43B 116.7(12) . . ?
O42B C34B C33B 127.1(13) . . ?
O42B C34B C35B 120.3(13) . . ?
C33B C34B C35B 112.5(11) . . ?
C40B C35B C36B 119.4(13) . . ?
C40B C35B C34B 120.6(14) . . ?
C36B C35B C34B 120.0(12) . . ?
C37B C36B C35B 119.0(16) . . ?
C37B C36B O31B 117.2(16) . . ?
C35B C36B O31B 123.5(11) . . ?
C38B C37B C36B 120.9(16) . . ?
C38B C37B H37B 119.6 . . ?
C36B C37B H37B 119.6 . . ?
C37B C38B C39B 121.3(15) . . ?
C37B C38B H38B 119.4 . . ?
C39B C38B H38B 119.4 . . ?
C38B C39B C40B 117.5(19) . . ?
C38B C39B H39B 121.3 . . ?
C40B C39B H39B 121.3 . . ?
C35B C40B C39B 122.0(17) . . ?
C35B C40B H40B 119.0 . . ?
C39B C40B H40B 119.0 . . ?
C44B C43B C33B 114.6(14) . . ?
C44B C43B C46B 114.1(12) . . ?
C33B C43B C46B 112.3(11) . . ?
C44B C43B H43B 104.9 . . ?
C33B C43B H43B 104.9 . . ?
C46B C43B H43B 104.9 . . ?
C43B C44B C45B 111.9(16) . . ?
C43B C44B H44C 109.2 . . ?
C45B C44B H44C 109.2 . . ?
C43B C44B H44D 109.2 . . ?
C45B C44B H44D 109.2 . . ?
H44C C44B H44D 107.9 . . ?
C44B C45B H45D 109.5 . . ?
C44B C45B H45E 109.5 . . ?
H45D C45B H45E 109.5 . . ?
C44B C45B H45F 109.5 . . ?
H45D C45B H45F 109.5 . . ?
H45E C45B H45F 109.5 . . ?
C47B C46B C51B 120.0 . . ?
C47B C46B C43B 117.6(8) . . ?
C51B C46B C43B 122.2(8) . . ?
C48B C47B C46B 120.0 . . ?
C48B C47B H47B 120.0 . . ?
C46B C47B H47B 120.0 . . ?
C47B C48B C49B 120.0 . . ?
C47B C48B H48B 120.0 . . ?
C49B C48B H48B 120.0 . . ?
C50B C49B C48B 120.0 . . ?
C50B C49B H49B 120.0 . . ?
C48B C49B H49B 120.0 . . ?
C49B C50B C51B 120.0 . . ?
C49B C50B H50B 120.0 . . ?
C51B C50B H50B 120.0 . . ?
C50B C51B C46B 120.0 . . ?
C50B C51B H51B 120.0 . . ?
C46B C51B H51B 120.0 . . ?

loop_
_geom_bond_atom_site_label_1
_geom_bond_atom_site_label_2
_geom_bond_distance
_geom_bond_site_symmetry_2
_geom_bond_publ_flag
C1 C2 1.361(7) . ?
C1 C6 1.415(6) . ?
C1 H1 0.9500 . ?
C2 C3 1.402(7) . ?
C2 H2 0.9500 . ?
C3 O23 1.377(9) . ?
C3 O23B 1.378(11) . ?
C3 C4 1.380(6) . ?
C4 C5 1.412(6) . ?
C4 H4 0.9500 . ?
C5 C6 1.412(6) . ?
C5 C10 1.423(6) . ?
C6 N7 1.371(6) . ?
N7 C8 1.325(6) . ?
C8 C9 1.395(7) . ?
C8 H8 0.9500 . ?
C9 C10 1.362(6) . ?
C9 H9 0.9500 . ?
C10 C11 1.529(6) . ?
C11 O12 1.415(5) . ?
C11 C13 1.536(6) . ?
C11 H11 1.0000 . ?
O12 H12 0.8400 . ?
C13 N14 1.506(6) . ?
C13 C18 1.532(7) . ?
C13 H13 1.0000 . ?
N14 C19 1.496(6) . ?
N14 C15 1.509(6) . ?
N14 H14 1.0000 . ?
C15 C16 1.536(8) . ?
C15 H15A 0.9900 . ?
C15 H15B 0.9900 . ?
C16 C17 1.535(8) . ?
C16 H16A 0.9900 . ?
C16 H16B 0.9900 . ?
C17 C20 1.534(8) . ?
C17 C18 1.536(6) . ?
C17 H17 1.0000 . ?
C18 H18A 0.9900 . ?
C18 H18B 0.9900 . ?
C19 C20 1.526(8) . ?
C19 H19A 0.9900 . ?
C19 H19B 0.9900 . ?
C20 C21 1.487(10) . ?
C20 H20 1.0000 . ?
C21 C22 1.332(12) . ?
C21 H21 0.9500 . ?
C22 H22A 0.9500 . ?
C22 H22B 0.9500 . ?
O23 C24 1.481(16) . ?
C24 H24A 0.9800 . ?
C24 H24B 0.9800 . ?
C24 H24C 0.9800 . ?
O23B C24B 1.488(17) . ?
C24B H24D 0.9800 . ?
C24B H24E 0.9800 . ?
C24B H24F 0.9800 . ?
O31 C32 1.297(15) . ?
O31 C36 1.394(15) . ?
C32 O41 1.249(13) . ?
C32 C33 1.459(13) . ?
C33 C34 1.375(11) . ?
C33 C43 1.531(10) . ?
C34 O42 1.274(9) . ?
C34 C35 1.476(11) . ?
C35 C40 1.365(13) . ?
C35 C36 1.413(16) . ?
C36 C37 1.404(13) . ?
C37 C38 1.35(2) . ?
C37 H37 0.9500 . ?
C38 C39 1.39(3) . ?
C38 H38 0.9500 . ?
C39 C40 1.418(14) . ?
C39 H39 0.9500 . ?
C40 H40 0.9500 . ?
C43 C44 1.509(11) . ?
C43 C46 1.563(9) . ?
C43 H43 1.0000 . ?
C44 C45 1.596(13) . ?
C44 H44A 0.9900 . ?
C44 H44B 0.9900 . ?
C45 H45A 0.9800 . ?
C45 H45B 0.9800 . ?
C45 H45C 0.9800 . ?
C46 C47 1.3900 . ?
C46 C51 1.3900 . ?
C47 C48 1.3900 . ?
C47 H47 0.9500 . ?
C48 C49 1.3900 . ?
C48 H48 0.9500 . ?
C49 C50 1.3900 . ?
C49 H49 0.9500 . ?
C50 C51 1.3900 . ?
C50 H50 0.9500 . ?
C51 H51 0.9500 . ?
O31B C32B 1.308(16) . ?
O31B C36B 1.415(18) . ?
C32B O41B 1.246(14) . ?
C32B C33B 1.455(15) . ?
C33B C34B 1.369(13) . ?
C33B C43B 1.515(13) . ?
C34B O42B 1.279(12) . ?
C34B C35B 1.471(14) . ?
C35B C40B 1.361(15) . ?
C35B C36B 1.407(18) . ?
C36B C37B 1.400(14) . ?
C37B C38B 1.35(2) . ?
C37B H37B 0.9500 . ?
C38B C39B 1.40(3) . ?
C38B H38B 0.9500 . ?
C39B C40B 1.410(17) . ?
C39B H39B 0.9500 . ?
C40B H40B 0.9500 . ?
C43B C44B 1.498(15) . ?
C43B C46B 1.522(11) . ?
C43B H43B 1.0000 . ?
C44B C45B 1.581(17) . ?
C44B H44C 0.9900 . ?
C44B H44D 0.9900 . ?
C45B H45D 0.9800 . ?
C45B H45E 0.9800 . ?
C45B H45F 0.9800 . ?
C46B C47B 1.3900 . ?
C46B C51B 1.3900 . ?
C47B C48B 1.3900 . ?
C47B H47B 0.9500 . ?
C48B C49B 1.3900 . ?
C48B H48B 0.9500 . ?
C49B C50B 1.3900 . ?
C49B H49B 0.9500 . ?
C50B C51B 1.3900 . ?
C50B H50B 0.9500 . ?
C51B H51B 0.9500 . ?
